data_7033324
loop_
_publ_author_name
'Massoud, Salah S.'
'Spell, Mark'
'Ledet, Catherine C.'
'Junk, Thomas'
'Herchel, Radovan'
'Fischer, Roland C.'
'Tr\'avn\'i\<cek, Zden\<ek'
'Mautner, Franz A.'

_publ_section_title
;
 Magnetic and structural properties of dinuclear singly bridged-phenoxido
 metal(ii) complexes.
;
_journal_issue 5
_journal_name_full 'Dalton transactions (Cambridge, England : 2003)'
_journal_page_first 2110
_journal_page_last 2121
_journal_paper_doi 10.1039/c4dt03508a
_journal_volume 44
_journal_year 2015
_chemical_formula_moiety 'C32 H30 Cl3 N6 O Zn2, F6 P, C H4 O'
_chemical_formula_sum 'C33 H34 Cl3 F6 N6 O2 P Zn2'
_chemical_formula_weight 928.76
_chemical_name_common '[Zn2(LClO-bdpa)Cl2]PF6.MeOH'
_chemical_name_systematic
; 
 ? 
;
_space_group_IT_number 14
_symmetry_cell_setting monoclinic
_symmetry_space_group_name_Hall '-P 2yn'
_symmetry_space_group_name_H-M 'P 1 21/n 1'
_atom_sites_solution_hydrogens geom
_atom_sites_solution_primary direct
_atom_sites_solution_secondary difmap
_audit_creation_method SHELXL-97
_audit_update_record
;
2014-11-13 deposited with the CCDC.
2014-12-03 downloaded from the CCDC.
;
_cell_angle_alpha 90.00
_cell_angle_beta 103.081(2)
_cell_angle_gamma 90.00
_cell_formula_units_Z 4
_cell_length_a 12.1205(4)
_cell_length_b 24.9231(8)
_cell_length_c 12.2116(3)
_cell_measurement_reflns_used 4000
_cell_measurement_temperature 100(2)
_cell_measurement_theta_max 28.00
_cell_measurement_theta_min 2.00
_cell_volume 3593.16(19)
_computing_cell_refinement 'Bruker SAINT'
_computing_data_collection 'Bruker APEX2'
_computing_data_reduction 'Bruker SAINT'
_computing_structure_refinement 'SHELXL-97 (Sheldrick, 2008)'
_computing_structure_solution 'SHELXS-97 (Sheldrick, 2008)'
_diffrn_ambient_temperature 100(2)
_diffrn_measured_fraction_theta_full 1.000
_diffrn_measured_fraction_theta_max 0.999
_diffrn_measurement_device_type 'Bruker APEX-II CCD'
_diffrn_measurement_method \w-scans
_diffrn_radiation_monochromator graphite
_diffrn_radiation_source 'fine-focus sealed tube'
_diffrn_radiation_type MoK\a
_diffrn_radiation_wavelength 0.71073
_diffrn_reflns_av_R_equivalents 0.0434
_diffrn_reflns_av_sigmaI/netI 0.0225
_diffrn_reflns_limit_h_max 16
_diffrn_reflns_limit_h_min -17
_diffrn_reflns_limit_k_max 35
_diffrn_reflns_limit_k_min -34
_diffrn_reflns_limit_l_max 17
_diffrn_reflns_limit_l_min -17
_diffrn_reflns_number 122582
_diffrn_reflns_theta_full 28.00
_diffrn_reflns_theta_max 30.01
_diffrn_reflns_theta_min 1.63
_exptl_absorpt_coefficient_mu 1.676
_exptl_absorpt_correction_T_max 0.7871
_exptl_absorpt_correction_T_min 0.6697
_exptl_absorpt_correction_type multi-scan
_exptl_absorpt_process_details SADABS
_exptl_crystal_colour colorless
_exptl_crystal_density_diffrn 1.717
_exptl_crystal_density_method 'not measured'
_exptl_crystal_description prism
_exptl_crystal_F_000 1880
_exptl_crystal_size_max 0.26
_exptl_crystal_size_mid 0.22
_exptl_crystal_size_min 0.15
_refine_diff_density_max 0.584
_refine_diff_density_min -0.489
_refine_diff_density_rms 0.099
_refine_ls_extinction_method none
_refine_ls_goodness_of_fit_ref 1.103
_refine_ls_matrix_type full
_refine_ls_number_parameters 483
_refine_ls_number_reflns 10467
_refine_ls_number_restraints 1
_refine_ls_restrained_S_all 1.103
_refine_ls_R_factor_all 0.0386
_refine_ls_R_factor_gt 0.0276
_refine_ls_shift/su_max 0.000
_refine_ls_shift/su_mean 0.000
_refine_ls_structure_factor_coef Fsqd
_refine_ls_weighting_details 'calc w=1/[\s^2^(Fo^2^)+(0.0403P)^2^+2.0893P] where P=(Fo^2^+2Fc^2^)/3'
_refine_ls_weighting_scheme calc
_refine_ls_wR_factor_gt 0.0715
_refine_ls_wR_factor_ref 0.0819
_reflns_number_gt 8814
_reflns_number_total 10467
_reflns_threshold_expression >2sigma(I)
_cod_data_source_file c4dt03508a2.cif
_cod_data_source_block R2618
_cod_depositor_comments
;
The following automatic conversions were performed:

'_symmetry_cell_setting' value 'Monoclinic' changed to 'monoclinic'
according to
/usr/data/users/saulius/crontab/automatic-downloads/rss-feeds/RSC/lib/dictionaries/cif_core.dic
dictionary named 'cif_core.dic' version 2.4.2 from 2011-04-26.

Automatic conversion script
Id: cif_fix_values 2935 2014-11-11 08:27:57Z andrius 

 Adding full bibliography for 7033320--7033324.cif.
;
_cod_original_sg_symbol_H-M 'P 21/n'
_cod_database_code 7033324

loop_
_symmetry_equiv_pos_as_xyz
'x, y, z'
'-x+1/2, y+1/2, -z+1/2'
'-x, -y, -z'
'x-1/2, -y-1/2, z-1/2'

loop_
_atom_site_label
_atom_site_type_symbol
_atom_site_fract_x
_atom_site_fract_y
_atom_site_fract_z
_atom_site_U_iso_or_equiv
_atom_site_adp_type
_atom_site_occupancy
_atom_site_symmetry_multiplicity
_atom_site_calc_flag
_atom_site_refinement_flags
Zn1 Zn 0.095006(16) 0.538347(7) 0.138811(15) 0.01170(5) Uani 1 1 d .
Zn2 Zn 0.373691(16) 0.532230(7) 0.350138(15) 0.01200(5) Uani 1 1 d .
Cl3 Cl 0.29777(4) 0.470720(17) 0.45200(4) 0.01963(9) Uani 1 1 d .
Cl2 Cl 0.16910(4) 0.480581(17) 0.02729(3) 0.01864(9) Uani 1 1 d .
N6 N 0.44236(12) 0.47999(6) 0.25026(12) 0.0151(3) Uani 1 1 d .
N3 N 0.02791(12) 0.48407(6) 0.23515(11) 0.0137(3) Uani 1 1 d .
P1 P 0.35067(4) 0.26706(2) 0.90613(4) 0.02253(11) Uani 1 1 d .
F6 F 0.33158(12) 0.32802(5) 0.85834(12) 0.0384(3) Uani 1 1 d .
F2 F 0.26886(12) 0.27907(6) 0.98698(12) 0.0445(4) Uani 1 1 d .
F5 F 0.36938(11) 0.20712(5) 0.95163(12) 0.0346(3) Uani 1 1 d .
F1 F 0.24474(12) 0.24846(6) 0.80981(11) 0.0429(4) Uani 1 1 d .
F3 F 0.45646(12) 0.28701(6) 0.99935(13) 0.0464(4) Uani 1 1 d .
F4 F 0.43119(13) 0.25620(6) 0.82165(13) 0.0513(4) Uani 1 1 d .
O1 O 0.23706(9) 0.56633(5) 0.24889(9) 0.0121(2) Uani 1 1 d .
C1 C 0.24078(13) 0.62040(7) 0.25024(12) 0.0111(3) Uani 1 1 d .
C3 C 0.15767(14) 0.70562(6) 0.28286(14) 0.0133(3) Uani 1 1 d .
H3 H 0.1005 0.7257 0.3063 0.016 Uiso 1 1 calc R
C4 C 0.24507(14) 0.73171(7) 0.24839(13) 0.0136(3) Uani 1 1 d .
C6 C 0.32997(13) 0.64743(6) 0.21793(13) 0.0119(3) Uani 1 1 d .
C5 C 0.33070(14) 0.70333(7) 0.21575(14) 0.0137(3) Uani 1 1 d .
H5 H 0.3896 0.7219 0.1920 0.016 Uiso 1 1 calc R
C2 C 0.15451(13) 0.64981(6) 0.28277(13) 0.0117(3) Uani 1 1 d .
C7 C 0.05988(13) 0.61922(6) 0.31508(13) 0.0126(3) Uani 1 1 d .
H7A H 0.0923 0.5918 0.3719 0.015 Uiso 1 1 calc R
H7B H 0.0140 0.6442 0.3497 0.015 Uiso 1 1 calc R
C9 C -0.00013(14) 0.64226(7) 0.04493(13) 0.0133(3) Uani 1 1 d .
C12 C 0.13070(16) 0.65924(8) -0.10772(15) 0.0208(4) Uani 1 1 d .
H12 H 0.1787 0.6648 -0.1584 0.025 Uiso 1 1 calc R
C13 C 0.13892(15) 0.61301(7) -0.04361(14) 0.0168(3) Uani 1 1 d .
H13 H 0.1920 0.5863 -0.0526 0.020 Uiso 1 1 calc R
C8 C -0.06987(14) 0.63173(7) 0.13094(14) 0.0138(3) Uani 1 1 d .
H8A H -0.0809 0.6658 0.1687 0.017 Uiso 1 1 calc R
H8B H -0.1454 0.6181 0.0922 0.017 Uiso 1 1 calc R
C10 C -0.01572(16) 0.68876(7) -0.01948(15) 0.0188(3) Uani 1 1 d .
H10 H -0.0713 0.7143 -0.0109 0.023 Uiso 1 1 calc R
C11 C 0.05068(17) 0.69731(8) -0.09618(15) 0.0230(4) Uani 1 1 d .
H11 H 0.0416 0.7290 -0.1406 0.028 Uiso 1 1 calc R
C14 C -0.09727(14) 0.55801(7) 0.25564(14) 0.0149(3) Uani 1 1 d .
H14A H -0.1664 0.5542 0.1949 0.018 Uiso 1 1 calc R
H14B H -0.1190 0.5753 0.3206 0.018 Uiso 1 1 calc R
C15 C -0.04875(14) 0.50301(7) 0.28985(14) 0.0146(3) Uani 1 1 d .
C17 C -0.04857(18) 0.41972(8) 0.38714(16) 0.0252(4) Uani 1 1 d .
H17 H -0.0748 0.3976 0.4393 0.030 Uiso 1 1 calc R
C16 C -0.08754(17) 0.47199(8) 0.36782(15) 0.0211(4) Uani 1 1 d .
H16 H -0.1399 0.4863 0.4073 0.025 Uiso 1 1 calc R
C18 C 0.02884(17) 0.40017(7) 0.32966(15) 0.0227(4) Uani 1 1 d .
H18 H 0.0559 0.3644 0.3409 0.027 Uiso 1 1 calc R
C20 C 0.42152(13) 0.61472(7) 0.18481(13) 0.0129(3) Uani 1 1 d .
H20A H 0.3864 0.5878 0.1279 0.015 Uiso 1 1 calc R
H20B H 0.4695 0.6386 0.1503 0.015 Uiso 1 1 calc R
C23 C 0.50133(15) 0.67428(7) 0.53496(15) 0.0191(3) Uani 1 1 d .
H23 H 0.5556 0.7009 0.5282 0.023 Uiso 1 1 calc R
C22 C 0.48282(14) 0.63061(7) 0.46201(14) 0.0141(3) Uani 1 1 d .
C21 C 0.54794(14) 0.62493(7) 0.37116(14) 0.0146(3) Uani 1 1 d .
H21A H 0.5535 0.6604 0.3364 0.018 Uiso 1 1 calc R
H21B H 0.6258 0.6126 0.4052 0.018 Uiso 1 1 calc R
C26 C 0.35127(15) 0.59600(7) 0.55370(14) 0.0169(3) Uani 1 1 d .
H26 H 0.2998 0.5682 0.5610 0.020 Uiso 1 1 calc R
C25 C 0.36284(16) 0.63888(8) 0.62611(15) 0.0204(4) Uani 1 1 d .
H25 H 0.3188 0.6413 0.6811 0.024 Uiso 1 1 calc R
C24 C 0.44044(16) 0.67862(8) 0.61696(16) 0.0219(4) Uani 1 1 d .
H24 H 0.4514 0.7084 0.6667 0.026 Uiso 1 1 calc R
C28 C 0.52583(14) 0.49836(7) 0.20397(14) 0.0155(3) Uani 1 1 d .
C29 C 0.56721(17) 0.46804(7) 0.12663(15) 0.0213(4) Uani 1 1 d .
H29 H 0.6262 0.4815 0.0946 0.026 Uiso 1 1 calc R
C27 C 0.57661(14) 0.55206(7) 0.24564(15) 0.0162(3) Uani 1 1 d .
H27A H 0.6428 0.5463 0.3088 0.019 Uiso 1 1 calc R
H27B H 0.6034 0.5703 0.1845 0.019 Uiso 1 1 calc R
C31 C 0.43468(17) 0.39899(7) 0.14415(15) 0.0229(4) Uani 1 1 d .
H31 H 0.4015 0.3648 0.1244 0.027 Uiso 1 1 calc R
C30 C 0.52073(18) 0.41767(8) 0.09700(15) 0.0250(4) Uani 1 1 d .
H30 H 0.5480 0.3962 0.0446 0.030 Uiso 1 1 calc R
N2 N 0.07446(12) 0.60459(6) 0.03098(11) 0.0131(3) Uani 1 1 d .
N1 N -0.01505(11) 0.59234(5) 0.21617(11) 0.0119(2) Uani 1 1 d .
N5 N 0.41014(12) 0.59179(6) 0.47264(11) 0.0138(3) Uani 1 1 d .
N4 N 0.49389(11) 0.58668(6) 0.28337(11) 0.0127(3) Uani 1 1 d .
Cl1 Cl 0.24810(4) 0.801728(17) 0.24527(4) 0.01978(9) Uani 1 1 d .
C32 C 0.39789(15) 0.43136(7) 0.22097(15) 0.0187(3) Uani 1 1 d .
H32 H 0.3391 0.4187 0.2541 0.022 Uiso 1 1 calc R
C19 C 0.06620(15) 0.43368(7) 0.25545(14) 0.0177(3) Uani 1 1 d .
H19 H 0.1210 0.4206 0.2174 0.021 Uiso 1 1 calc R
C33 C 0.1809(2) 0.29419(13) 0.5509(2) 0.0524(7) Uani 1 1 d .
H33A H 0.2517 0.2935 0.5249 0.079 Uiso 1 1 calc R
H33B H 0.1174 0.3012 0.4871 0.079 Uiso 1 1 calc R
H33C H 0.1698 0.2595 0.5845 0.079 Uiso 1 1 calc R
O2 O 0.18655(16) 0.33469(8) 0.63123(16) 0.0448(4) Uani 1 1 d D
H2 H 0.2271(3) 0.3244(2) 0.6928(3) 0.067 Uiso 1 1 d D

loop_
_atom_site_aniso_label
_atom_site_aniso_U_11
_atom_site_aniso_U_22
_atom_site_aniso_U_33
_atom_site_aniso_U_23
_atom_site_aniso_U_13
_atom_site_aniso_U_12
Zn1 0.01436(10) 0.01011(9) 0.01165(9) -0.00029(6) 0.00508(7) -0.00068(7)
Zn2 0.01340(9) 0.01088(9) 0.01246(9) 0.00079(6) 0.00448(7) 0.00163(7)
Cl3 0.0261(2) 0.01550(19) 0.01895(19) 0.00475(15) 0.00849(16) 0.00001(15)
Cl2 0.0249(2) 0.01623(19) 0.01635(18) -0.00337(15) 0.00790(16) 0.00271(15)
N6 0.0160(7) 0.0137(7) 0.0155(7) 0.0007(5) 0.0038(5) 0.0032(5)
N3 0.0150(7) 0.0135(7) 0.0123(6) 0.0001(5) 0.0024(5) -0.0022(5)
P1 0.0185(2) 0.0294(3) 0.0225(2) -0.00669(19) 0.01051(18) -0.00520(19)
F6 0.0383(7) 0.0326(7) 0.0447(8) 0.0039(6) 0.0100(6) -0.0113(6)
F2 0.0477(8) 0.0568(9) 0.0398(8) 0.0134(7) 0.0322(7) 0.0233(7)
F5 0.0292(7) 0.0295(7) 0.0440(8) -0.0035(6) 0.0058(6) 0.0019(5)
F1 0.0386(8) 0.0492(9) 0.0342(7) 0.0101(6) -0.0056(6) -0.0262(6)
F3 0.0347(8) 0.0387(8) 0.0552(9) -0.0247(7) -0.0121(7) 0.0033(6)
F4 0.0514(9) 0.0579(10) 0.0602(10) -0.0279(8) 0.0454(8) -0.0222(8)
O1 0.0125(5) 0.0093(5) 0.0145(5) 0.0002(4) 0.0031(4) 0.0002(4)
C1 0.0115(7) 0.0110(7) 0.0102(7) 0.0006(5) 0.0009(5) -0.0001(5)
C3 0.0119(7) 0.0126(7) 0.0143(7) -0.0021(6) 0.0006(6) 0.0014(6)
C4 0.0162(8) 0.0081(7) 0.0148(7) 0.0008(5) 0.0000(6) -0.0008(6)
C6 0.0107(7) 0.0131(7) 0.0116(7) 0.0015(5) 0.0019(5) 0.0003(6)
C5 0.0119(7) 0.0138(7) 0.0144(7) 0.0016(6) 0.0008(6) -0.0024(6)
C2 0.0116(7) 0.0127(7) 0.0104(7) -0.0008(5) 0.0016(5) -0.0004(6)
C7 0.0133(7) 0.0134(7) 0.0116(7) -0.0017(6) 0.0041(6) -0.0011(6)
C9 0.0133(7) 0.0131(7) 0.0123(7) -0.0001(6) 0.0007(6) -0.0028(6)
C12 0.0254(9) 0.0240(9) 0.0141(8) 0.0010(7) 0.0066(7) -0.0061(7)
C13 0.0171(8) 0.0204(8) 0.0133(7) -0.0006(6) 0.0041(6) -0.0029(6)
C8 0.0128(7) 0.0127(7) 0.0155(7) 0.0007(6) 0.0026(6) 0.0016(6)
C10 0.0222(9) 0.0138(8) 0.0191(8) 0.0030(6) 0.0016(7) 0.0005(6)
C11 0.0315(10) 0.0187(9) 0.0181(8) 0.0054(7) 0.0042(7) -0.0042(7)
C14 0.0135(7) 0.0151(8) 0.0177(8) 0.0006(6) 0.0069(6) -0.0024(6)
C15 0.0158(8) 0.0146(8) 0.0133(7) -0.0015(6) 0.0034(6) -0.0053(6)
C17 0.0377(11) 0.0218(9) 0.0172(8) 0.0036(7) 0.0085(8) -0.0089(8)
C16 0.0273(9) 0.0210(9) 0.0178(8) -0.0015(7) 0.0109(7) -0.0074(7)
C18 0.0324(10) 0.0137(8) 0.0204(9) 0.0036(7) 0.0028(8) -0.0022(7)
C20 0.0134(7) 0.0141(7) 0.0117(7) 0.0010(6) 0.0039(6) 0.0002(6)
C23 0.0189(8) 0.0160(8) 0.0210(8) -0.0033(6) 0.0015(7) -0.0010(6)
C22 0.0127(7) 0.0142(8) 0.0143(7) 0.0011(6) 0.0005(6) 0.0033(6)
C21 0.0123(7) 0.0147(8) 0.0160(7) -0.0010(6) 0.0017(6) -0.0010(6)
C26 0.0155(8) 0.0207(8) 0.0150(8) 0.0002(6) 0.0047(6) 0.0015(6)
C25 0.0198(8) 0.0254(9) 0.0165(8) -0.0027(7) 0.0054(7) 0.0052(7)
C24 0.0234(9) 0.0209(9) 0.0201(9) -0.0063(7) 0.0020(7) 0.0034(7)
C28 0.0171(8) 0.0163(8) 0.0136(7) 0.0023(6) 0.0045(6) 0.0059(6)
C29 0.0271(9) 0.0213(9) 0.0187(8) 0.0023(7) 0.0118(7) 0.0078(7)
C27 0.0134(7) 0.0173(8) 0.0194(8) -0.0004(6) 0.0073(6) 0.0026(6)
C31 0.0328(10) 0.0152(8) 0.0204(9) -0.0019(7) 0.0053(8) 0.0038(7)
C30 0.0401(11) 0.0202(9) 0.0170(8) -0.0007(7) 0.0111(8) 0.0085(8)
N2 0.0124(6) 0.0148(7) 0.0121(6) -0.0001(5) 0.0026(5) -0.0021(5)
N1 0.0117(6) 0.0114(6) 0.0127(6) 0.0005(5) 0.0032(5) -0.0020(5)
N5 0.0127(6) 0.0157(7) 0.0129(6) 0.0003(5) 0.0025(5) 0.0015(5)
N4 0.0111(6) 0.0131(6) 0.0139(6) -0.0003(5) 0.0031(5) 0.0020(5)
Cl1 0.0208(2) 0.00960(18) 0.0275(2) 0.00116(15) 0.00249(17) -0.00040(14)
C32 0.0213(9) 0.0141(8) 0.0211(8) 0.0008(6) 0.0054(7) 0.0037(6)
C19 0.0196(8) 0.0153(8) 0.0169(8) 0.0012(6) 0.0014(6) -0.0005(6)
C33 0.0457(16) 0.0653(19) 0.0411(15) -0.0067(13) -0.0008(12) 0.0103(14)
O2 0.0423(10) 0.0479(11) 0.0462(10) 0.0029(8) 0.0143(8) 0.0107(8)

loop_
_atom_type_symbol
_atom_type_description
_atom_type_scat_dispersion_real
_atom_type_scat_dispersion_imag
_atom_type_scat_source
C C 0.0033 0.0016 'International Tables Vol C Tables 4.2.6.8 and 6.1.1.4'
H H 0.0000 0.0000 'International Tables Vol C Tables 4.2.6.8 and 6.1.1.4'
N N 0.0061 0.0033 'International Tables Vol C Tables 4.2.6.8 and 6.1.1.4'
O O 0.0106 0.0060 'International Tables Vol C Tables 4.2.6.8 and 6.1.1.4'
F F 0.0171 0.0103 'International Tables Vol C Tables 4.2.6.8 and 6.1.1.4'
P P 0.1023 0.0942 'International Tables Vol C Tables 4.2.6.8 and 6.1.1.4'
Zn Zn 0.2839 1.4301 'International Tables Vol C Tables 4.2.6.8 and 6.1.1.4'
Cl Cl 0.1484 0.1585 'International Tables Vol C Tables 4.2.6.8 and 6.1.1.4'

loop_
_geom_angle_atom_site_label_1
_geom_angle_atom_site_label_2
_geom_angle_atom_site_label_3
_geom_angle
O1 Zn1 N3 103.21(5)
O1 Zn1 N2 96.13(5)
N3 Zn1 N2 149.92(6)
O1 Zn1 N1 90.63(5)
N3 Zn1 N1 78.82(5)
N2 Zn1 N1 78.15(5)
O1 Zn1 Cl2 102.62(3)
N3 Zn1 Cl2 100.56(4)
N2 Zn1 Cl2 97.36(4)
N1 Zn1 Cl2 166.45(4)
O1 Zn2 N6 106.62(5)
O1 Zn2 N5 98.70(5)
N6 Zn2 N5 144.94(6)
O1 Zn2 N4 91.87(5)
N6 Zn2 N4 77.85(5)
N5 Zn2 N4 77.48(5)
O1 Zn2 Cl3 103.86(3)
N6 Zn2 Cl3 99.34(4)
N5 Zn2 Cl3 97.63(4)
N4 Zn2 Cl3 164.12(4)
C32 N6 C28 119.34(15)
C32 N6 Zn2 122.10(12)
C28 N6 Zn2 118.13(11)
C19 N3 C15 119.00(14)
C19 N3 Zn1 123.43(11)
C15 N3 Zn1 117.10(11)
F2 P1 F3 90.68(9)
F2 P1 F5 91.13(8)
F3 P1 F5 90.89(8)
F2 P1 F4 178.23(10)
F3 P1 F4 90.22(9)
F5 P1 F4 90.39(8)
F2 P1 F1 90.09(9)
F3 P1 F1 178.24(9)
F5 P1 F1 90.68(8)
F4 P1 F1 88.98(8)
F2 P1 F6 89.36(8)
F3 P1 F6 89.48(8)
F5 P1 F6 179.39(8)
F4 P1 F6 89.12(8)
F1 P1 F6 88.94(8)
C1 O1 Zn2 113.15(9)
C1 O1 Zn1 111.63(9)
Zn2 O1 Zn1 135.18(6)
O1 C1 C6 120.13(14)
O1 C1 C2 119.97(14)
C6 C1 C2 119.90(15)
C4 C3 C2 119.42(15)
C4 C3 H3 120.3
C2 C3 H3 120.3
C5 C4 C3 121.37(16)
C5 C4 Cl1 118.86(12)
C3 C4 Cl1 119.77(13)
C5 C6 C1 119.58(15)
C5 C6 C20 121.90(14)
C1 C6 C20 118.51(14)
C4 C5 C6 119.75(15)
C4 C5 H5 120.1
C6 C5 H5 120.1
C3 C2 C1 119.96(15)
C3 C2 C7 121.98(14)
C1 C2 C7 118.06(14)
N1 C7 C2 112.05(12)
N1 C7 H7A 109.2
C2 C7 H7A 109.2
N1 C7 H7B 109.2
C2 C7 H7B 109.2
H7A C7 H7B 107.9
N2 C9 C10 121.43(15)
N2 C9 C8 117.74(14)
C10 C9 C8 120.81(15)
C13 C12 C11 118.35(16)
C13 C12 H12 120.8
C11 C12 H12 120.8
N2 C13 C12 122.34(17)
N2 C13 H13 118.8
C12 C13 H13 118.8
N1 C8 C9 111.86(13)
N1 C8 H8A 109.2
C9 C8 H8A 109.2
N1 C8 H8B 109.2
C9 C8 H8B 109.2
H8A C8 H8B 107.9
C11 C10 C9 119.13(17)
C11 C10 H10 120.4
C9 C10 H10 120.4
C10 C11 C12 119.41(17)
C10 C11 H11 120.3
C12 C11 H11 120.3
N1 C14 C15 111.52(13)
N1 C14 H14A 109.3
C15 C14 H14A 109.3
N1 C14 H14B 109.3
C15 C14 H14B 109.3
H14A C14 H14B 108.0
N3 C15 C16 121.59(16)
N3 C15 C14 116.71(14)
C16 C15 C14 121.53(15)
C18 C17 C16 119.27(17)
C18 C17 H17 120.4
C16 C17 H17 120.4
C17 C16 C15 118.96(17)
C17 C16 H16 120.5
C15 C16 H16 120.5
C17 C18 C19 118.75(17)
C17 C18 H18 120.6
C19 C18 H18 120.6
N4 C20 C6 111.82(12)
N4 C20 H20A 109.3
C6 C20 H20A 109.3
N4 C20 H20B 109.3
C6 C20 H20B 109.3
H20A C20 H20B 107.9
C24 C23 C22 119.47(17)
C24 C23 H23 120.3
C22 C23 H23 120.3
N5 C22 C23 121.26(15)
N5 C22 C21 118.09(14)
C23 C22 C21 120.62(15)
N4 C21 C22 112.08(13)
N4 C21 H21A 109.2
C22 C21 H21A 109.2
N4 C21 H21B 109.2
C22 C21 H21B 109.2
H21A C21 H21B 107.9
N5 C26 C25 122.61(17)
N5 C26 H26 118.7
C25 C26 H26 118.7
C26 C25 C24 118.40(16)
C26 C25 H25 120.8
C24 C25 H25 120.8
C23 C24 C25 119.17(17)
C23 C24 H24 120.4
C25 C24 H24 120.4
N6 C28 C29 121.47(17)
N6 C28 C27 116.55(14)
C29 C28 C27 121.88(16)
C28 C29 C30 118.74(17)
C28 C29 H29 120.6
C30 C29 H29 120.6
N4 C27 C28 111.68(13)
N4 C27 H27A 109.3
C28 C27 H27A 109.3
N4 C27 H27B 109.3
C28 C27 H27B 109.3
H27A C27 H27B 107.9
C30 C31 C32 118.37(18)
C30 C31 H31 120.8
C32 C31 H31 120.8
C31 C30 C29 119.72(17)
C31 C30 H30 120.1
C29 C30 H30 120.1
C9 N2 C13 119.27(15)
C9 N2 Zn1 117.42(11)
C13 N2 Zn1 123.05(12)
C8 N1 C14 112.77(13)
C8 N1 C7 111.48(13)
C14 N1 C7 109.13(12)
C8 N1 Zn1 108.49(9)
C14 N1 Zn1 107.40(10)
C7 N1 Zn1 107.33(9)
C22 N5 C26 119.03(15)
C22 N5 Zn2 118.97(11)
C26 N5 Zn2 121.41(12)
C21 N4 C27 112.62(13)
C21 N4 C20 111.54(13)
C27 N4 C20 109.84(12)
C21 N4 Zn2 109.93(9)
C27 N4 Zn2 107.42(10)
C20 N4 Zn2 105.15(9)
N6 C32 C31 122.35(17)
N6 C32 H32 118.8
C31 C32 H32 118.8
N3 C19 C18 122.39(17)
N3 C19 H19 118.8
C18 C19 H19 118.8
O2 C33 H33A 109.5
O2 C33 H33B 109.5
H33A C33 H33B 109.5
O2 C33 H33C 109.5
H33A C33 H33C 109.5
H33B C33 H33C 109.5

loop_
_geom_bond_atom_site_label_1
_geom_bond_atom_site_label_2
_geom_bond_distance
Zn1 O1 2.0518(11)
Zn1 N3 2.0757(14)
Zn1 N2 2.0913(14)
Zn1 N1 2.2479(13)
Zn1 Cl2 2.2995(4)
Zn2 O1 2.0166(11)
Zn2 N6 2.0821(14)
Zn2 N5 2.0826(14)
Zn2 N4 2.2730(14)
Zn2 Cl3 2.2940(4)
N6 C32 1.342(2)
N6 C28 1.346(2)
N3 C19 1.342(2)
N3 C15 1.347(2)
P1 F2 1.5782(13)
P1 F3 1.5895(14)
P1 F5 1.5921(14)
P1 F4 1.5955(13)
P1 F1 1.6010(14)
P1 F6 1.6251(14)
O1 C1 1.3482(19)
C1 C6 1.404(2)
C1 C2 1.406(2)
C3 C4 1.387(2)
C3 C2 1.391(2)
C3 H3 0.9500
C4 C5 1.387(2)
C4 Cl1 1.7459(17)
C6 C5 1.394(2)
C6 C20 1.504(2)
C5 H5 0.9500
C2 C7 1.502(2)
C7 N1 1.495(2)
C7 H7A 0.9900
C7 H7B 0.9900
C9 N2 1.341(2)
C9 C10 1.389(2)
C9 C8 1.513(2)
C12 C13 1.384(2)
C12 C11 1.387(3)
C12 H12 0.9500
C13 N2 1.344(2)
C13 H13 0.9500
C8 N1 1.475(2)
C8 H8A 0.9900
C8 H8B 0.9900
C10 C11 1.383(3)
C10 H10 0.9500
C11 H11 0.9500
C14 N1 1.475(2)
C14 C15 1.513(2)
C14 H14A 0.9900
C14 H14B 0.9900
C15 C16 1.388(2)
C17 C18 1.381(3)
C17 C16 1.388(3)
C17 H17 0.9500
C16 H16 0.9500
C18 C19 1.382(2)
C18 H18 0.9500
C20 N4 1.493(2)
C20 H20A 0.9900
C20 H20B 0.9900
C23 C24 1.376(3)
C23 C22 1.392(2)
C23 H23 0.9500
C22 N5 1.334(2)
C22 C21 1.507(2)
C21 N4 1.473(2)
C21 H21A 0.9900
C21 H21B 0.9900
C26 N5 1.349(2)
C26 C25 1.374(2)
C26 H26 0.9500
C25 C24 1.388(3)
C25 H25 0.9500
C24 H24 0.9500
C28 C29 1.389(2)
C28 C27 1.512(2)
C29 C30 1.390(3)
C29 H29 0.9500
C27 N4 1.473(2)
C27 H27A 0.9900
C27 H27B 0.9900
C31 C30 1.381(3)
C31 C32 1.385(2)
C31 H31 0.9500
C30 H30 0.9500
C32 H32 0.9500
C19 H19 0.9500
C33 O2 1.398(3)
C33 H33A 0.9800
C33 H33B 0.9800
C33 H33C 0.9800

loop_
_geom_torsion_atom_site_label_1
_geom_torsion_atom_site_label_2
_geom_torsion_atom_site_label_3
_geom_torsion_atom_site_label_4
_geom_torsion
C2 C3 C4 C5 -1.2(2)
C2 C3 C4 Cl1 178.60(12)
O1 C1 C6 C5 177.67(14)
C2 C1 C6 C5 -1.6(2)
O1 C1 C6 C20 -1.4(2)
C2 C1 C6 C20 179.35(14)
C3 C4 C5 C6 -0.4(2)
Cl1 C4 C5 C6 179.83(12)
C1 C6 C5 C4 1.7(2)
C20 C6 C5 C4 -179.21(15)
C4 C3 C2 C1 1.4(2)
C4 C3 C2 C7 -177.72(15)
O1 C1 C2 C3 -179.23(14)
C6 C1 C2 C3 0.0(2)
O1 C1 C2 C7 -0.1(2)
C6 C1 C2 C7 179.13(14)
C3 C2 C7 N1 109.40(17)
C1 C2 C7 N1 -69.70(18)
C11 C12 C13 N2 -1.8(3)
N2 C9 C8 N1 22.5(2)
C10 C9 C8 N1 -159.33(15)
N2 C9 C10 C11 -2.8(3)
C8 C9 C10 C11 179.14(16)
C9 C10 C11 C12 0.4(3)
C13 C12 C11 C10 1.8(3)
C19 N3 C15 C16 1.1(2)
C19 N3 C15 C14 -174.31(15)
N1 C14 C15 N3 -30.4(2)
N1 C14 C15 C16 154.23(16)
C18 C17 C16 C15 0.9(3)
N3 C15 C16 C17 -1.9(3)
C14 C15 C16 C17 173.25(17)
C16 C17 C18 C19 0.8(3)
C5 C6 C20 N4 110.97(17)
C1 C6 C20 N4 -69.98(18)
C24 C23 C22 N5 -2.5(3)
C24 C23 C22 C21 179.77(16)
N5 C22 C21 N4 19.6(2)
C23 C22 C21 N4 -162.62(15)
N5 C26 C25 C24 -1.7(3)
C22 C23 C24 C25 0.9(3)
C26 C25 C24 C23 1.1(3)
C32 N6 C28 C29 -0.1(3)
Zn2 N6 C28 C29 -172.77(13)
C32 N6 C28 C27 -176.62(15)
Zn2 N6 C28 C27 10.73(19)
N6 C28 C29 C30 0.0(3)
C27 C28 C29 C30 176.31(17)
N6 C28 C27 N4 -29.0(2)
C29 C28 C27 N4 154.48(16)
C32 C31 C30 C29 -0.5(3)
C28 C29 C30 C31 0.3(3)
C10 C9 N2 C13 2.8(2)
C8 C9 N2 C13 -179.06(14)
C12 C13 N2 C9 -0.5(2)
O1 Zn1 N2 C9 -97.78(12)
N3 Zn1 N2 C9 32.31(18)
N1 Zn1 N2 C9 -8.43(11)
Cl2 Zn1 N2 C9 158.60(11)
O1 Zn1 N2 C13 76.28(13)
N3 Zn1 N2 C13 -153.63(12)
N1 Zn1 N2 C13 165.63(14)
Cl2 Zn1 N2 C13 -27.34(13)
C9 C8 N1 C14 -145.89(14)
C9 C8 N1 C7 90.93(15)
C15 C14 N1 C8 149.74(14)
C15 C14 N1 C7 -85.79(16)
C2 C7 N1 C8 -61.48(17)
C2 C7 N1 C14 173.30(13)
C23 C22 N5 C26 2.0(2)
C21 C22 N5 C26 179.77(15)
C22 C21 N4 C27 -139.21(14)
C22 C21 N4 C20 96.76(15)
C28 C27 N4 C21 151.76(14)
C28 C27 N4 C20 -83.27(16)
C6 C20 N4 C21 -58.66(17)
C6 C20 N4 C27 175.76(13)
C28 N6 C32 C31 -0.1(3)
C30 C31 C32 N6 0.4(3)
C15 N3 C19 C18 0.8(3)
C17 C18 C19 N3 -1.7(3)
